data_4026971
loop_
_publ_author_name
'Charlotte Mallet'
'Gurunathan Savitha'
'Magali Allain'
'V\'aclav Kozm\'ik'
'Ji\<r\'i Svoboda'
'Pierre Fr\`ere'
'Jean Roncali'

_publ_contact_author_address
;
MOLTECH ANJOU UMR CNRS 6200
2, bd Lavoisier
49045 Angers cedex
France
;
_publ_contact_author_email magali.allain@univ-angers.fr
_publ_contact_author_fax 33(0)241735405
_publ_contact_author_name 'ALLAIN, Magali'
_publ_contact_author_phone 33(0)241735368
_publ_section_title
;
 Synthesis and Electronic Properties of D-A-D Triads Based on
 3-Alkoxy-4-cyanothiophene and Benzothienothiophene Blocks
;
_journal_name_full 'Journal of Organic Chemistry'
_journal_page_first 2041
_journal_page_last 2046
_journal_paper_doi 10.1021/jo202412t
_journal_volume 77
_journal_year 2012
_chemical_formula_moiety 'C28 H30 N4 O2 S3'
_chemical_formula_sum 'C28 H30 N4 O2 S3'
_chemical_formula_weight 550.74
_space_group_IT_number 2
_symmetry_cell_setting triclinic
_symmetry_space_group_name_Hall '-P 1'
_symmetry_space_group_name_H-M 'P -1'
_audit_conform_dict_location ftp://ftp.iucr.org/pub/cif_core.dic
_audit_conform_dict_name cif_core.dic
_audit_conform_dict_version 2.3
_audit_creation_date 2010-10-27T16:51:58-00:00
_audit_creation_method 'WinGX routine CIF_UPDATE'
_cell_angle_alpha 66.888(6)
_cell_angle_beta 87.862(6)
_cell_angle_gamma 86.072(7)
_cell_formula_units_Z 2
_cell_length_a 7.7287(7)
_cell_length_b 12.9149(8)
_cell_length_c 15.251(1)
_cell_measurement_reflns_used 9653
_cell_measurement_temperature 293(2)
_cell_measurement_theta_max 27.52
_cell_measurement_theta_min 3.03
_cell_volume 1396.73(19)
_computing_cell_refinement 'Dirax/lsq (Duisenberg & Schreurs, 1989-2000)'
_computing_data_collection 'Collect (Nonius BV, 1997-2000)'
_computing_data_reduction 'EvalCCD (Duisenberg & Schreurs 1990-2000)'
_computing_molecular_graphics 'DIAMOND 3.2e (Crystal Impact GbR 2005)'
_computing_publication_material 'WinGX publication routines (Farrugia, 1999)'
_computing_structure_refinement 'SHELXL-97 (Sheldrick, 1997)'
_computing_structure_solution 'SHELXS-97 (Sheldrick, 1997)'
_diffrn_ambient_temperature 293(2)
_diffrn_detector_area_resol_mean 9
_diffrn_measured_fraction_theta_full 0.975
_diffrn_measured_fraction_theta_max 0.975
_diffrn_measurement_device_type KappaCCD
_diffrn_measurement_method CCD
_diffrn_radiation_monochromator 'horizontally mounted graphite crystal'
_diffrn_radiation_probe x-ray
_diffrn_radiation_type MoK\a
_diffrn_radiation_wavelength 0.71073
_diffrn_reflns_av_R_equivalents 0.0705
_diffrn_reflns_limit_h_max 10
_diffrn_reflns_limit_h_min -10
_diffrn_reflns_limit_k_max 16
_diffrn_reflns_limit_k_min -16
_diffrn_reflns_limit_l_max 19
_diffrn_reflns_limit_l_min -19
_diffrn_reflns_number 33772
_diffrn_reflns_theta_full 27.52
_diffrn_reflns_theta_max 27.52
_diffrn_reflns_theta_min 3.03
_exptl_absorpt_coefficient_mu 0.298
_exptl_absorpt_correction_T_max 0.985
_exptl_absorpt_correction_T_min 0.735
_exptl_absorpt_correction_type multi-scan
_exptl_absorpt_process_details
;
 '(SADABS (Sheldrick, Bruker, 2000))'
;
_exptl_crystal_colour red
_exptl_crystal_density_diffrn 1.31
_exptl_crystal_description prism
_exptl_crystal_F_000 580
_exptl_crystal_size_max 0.31
_exptl_crystal_size_mid 0.24
_exptl_crystal_size_min 0.05
_refine_diff_density_max 0.375
_refine_diff_density_min -0.351
_refine_ls_extinction_method none
_refine_ls_goodness_of_fit_ref 1.041
_refine_ls_hydrogen_treatment constr
_refine_ls_matrix_type full
_refine_ls_number_parameters 336
_refine_ls_number_reflns 6268
_refine_ls_number_restraints 0
_refine_ls_restrained_S_all 1.041
_refine_ls_R_factor_gt 0.065
_refine_ls_shift/su_max 0
_refine_ls_structure_factor_coef Fsqd
_refine_ls_weighting_details 'calc w=1/[\s^2^(Fo^2^)+(0.0582P)^2^+1.0513P] where P=(Fo^2^+2Fc^2^)/3'
_refine_ls_weighting_scheme calc
_refine_ls_wR_factor_ref 0.1639
_reflns_number_gt 3534
_reflns_number_total 6268
_reflns_threshold_expression >2sigma(I)
_cod_data_source_file jo202412t_si_002.cif
_cod_data_source_block nanny
_cod_original_cell_volume 1396.75(18)
_cod_database_code 4026971

loop_
_symmetry_equiv_pos_as_xyz
'x, y, z'
'-x, -y, -z'

loop_
_atom_site_label
_atom_site_type_symbol
_atom_site_fract_x
_atom_site_fract_y
_atom_site_fract_z
_atom_site_U_iso_or_equiv
_atom_site_adp_type
_atom_site_occupancy
_atom_site_calc_flag
_atom_site_refinement_flags
C1 C 0.5495(4) 0.1926(3) 0.2784(3) 0.0546(9) Uani 1 d .
H1 H 0.5038 0.1777 0.2293 0.065 Uiso 1 calc R
C2 C 0.6216(4) 0.1119(3) 0.3578(2) 0.0463(8) Uani 1 d .
C3 C 0.6782(4) 0.1583(2) 0.4219(2) 0.0421(7) Uani 1 d .
C4 C 0.7580(4) 0.0855(3) 0.5095(3) 0.0483(8) Uani 1 d .
C5 C 0.6493(4) 0.2749(2) 0.3890(2) 0.0399(7) Uani 1 d .
C6 C 0.6903(4) 0.3515(2) 0.4351(2) 0.0399(7) Uani 1 d .
C7 C 0.6575(4) 0.4710(2) 0.3889(2) 0.0423(7) Uani 1 d .
C8 C 0.6974(4) 0.5459(2) 0.4338(2) 0.0422(7) Uani 1 d .
C9 C 0.7727(4) 0.5052(2) 0.5261(2) 0.0398(7) Uani 1 d .
C10 C 0.8019(4) 0.3896(2) 0.5678(2) 0.0507(8) Uani 1 d .
H10 H 0.8511 0.3582 0.628 0.061 Uiso 1 calc R
C11 C 0.7611(4) 0.3162(2) 0.5236(2) 0.0506(8) Uani 1 d .
H11 H 0.7838 0.2392 0.557 0.061 Uiso 1 calc R
C12 C 0.8147(4) 0.5804(2) 0.5728(2) 0.0403(7) Uani 1 d .
C13 C 0.8825(4) 0.5549(2) 0.6622(2) 0.0419(7) Uani 1 d .
C14 C 0.9262(5) 0.4451(3) 0.7320(3) 0.0623(10) Uani 1 d .
C15 C 0.9065(4) 0.6517(3) 0.6827(2) 0.0457(8) Uani 1 d .
C16 C 0.8601(4) 0.7492(3) 0.6090(2) 0.0523(8) Uani 1 d .
H16 H 0.868 0.8205 0.6096 0.063 Uiso 1 calc R
C17 C 0.5881(5) -0.0433(3) 0.3135(3) 0.0645(10) Uani 1 d .
H17A H 0.4742 -0.0088 0.2909 0.077 Uiso 1 calc R
H17B H 0.5765 -0.1238 0.346 0.077 Uiso 1 calc R
C18 C 0.7052(6) -0.0230(3) 0.2298(3) 0.0770(12) Uani 1 d .
H18A H 0.658 -0.0567 0.1898 0.092 Uiso 1 calc R
H18B H 0.7053 0.0576 0.193 0.092 Uiso 1 calc R
C19 C 0.8868(6) -0.0677(4) 0.2522(3) 0.0806(12) Uani 1 d .
H19A H 0.8878 -0.1472 0.2933 0.097 Uiso 1 calc R
H19B H 0.939 -0.029 0.2868 0.097 Uiso 1 calc R
C20 C 0.9962(7) -0.0528(4) 0.1619(3) 0.0925(14) Uani 1 d .
H20A H 0.9525 -0.0997 0.1322 0.111 Uiso 1 calc R
H20B H 0.9809 0.025 0.1172 0.111 Uiso 1 calc R
C21 C 1.1813(7) -0.0815(5) 0.1793(4) 0.1097(17) Uani 1 d .
H21A H 1.1971 -0.1602 0.2218 0.132 Uiso 1 calc R
H21B H 1.2242 -0.0368 0.2113 0.132 Uiso 1 calc R
C22 C 1.2902(8) -0.0617(6) 0.0881(4) 0.142(2) Uani 1 d .
H22A H 1.2527 -0.1086 0.0576 0.214 Uiso 1 calc R
H22B H 1.4103 -0.0803 0.1044 0.214 Uiso 1 calc R
H22C H 1.2754 0.016 0.0455 0.214 Uiso 1 calc R
C23 C 0.9829(5) 0.7376(3) 0.7864(3) 0.0686(11) Uani 1 d .
H23A H 0.8736 0.7822 0.7745 0.082 Uiso 1 calc R
H23B H 1.0703 0.7828 0.7439 0.082 Uiso 1 calc R
C24 C 1.0335(7) 0.7045(4) 0.8860(4) 0.0955(15) Uani 1 d .
H24A H 1.0577 0.7722 0.8953 0.115 Uiso 1 calc R
H24B H 1.1408 0.658 0.8963 0.115 Uiso 1 calc R
C25 C 0.9056(12) 0.6423(7) 0.9601(5) 0.153(3) Uani 1 d .
H25A H 0.8842 0.5741 0.9509 0.183 Uiso 1 calc R
H25B H 0.9603 0.619 1.0216 0.183 Uiso 1 calc R
C26 C 0.7496(12) 0.6941(9) 0.9654(6) 0.203(4) Uani 1 d .
H26A H 0.6909 0.7124 0.9055 0.243 Uiso 1 calc R
H26B H 0.7707 0.7649 0.9701 0.243 Uiso 1 calc R
C27 C 0.6312(17) 0.6356(13) 1.0413(7) 0.280(7) Uani 1 d .
H27A H 0.6461 0.5566 1.0511 0.336 Uiso 1 calc R
H27B H 0.6742 0.641 1.0983 0.336 Uiso 1 calc R
C28 C 0.4608(15) 0.6593(11) 1.0410(8) 0.241(5) Uani 1 d .
H28A H 0.4387 0.7374 1.0301 0.361 Uiso 1 calc R
H28B H 0.4117 0.6133 1.1015 0.361 Uiso 1 calc R
H28C H 0.4091 0.6442 0.9913 0.361 Uiso 1 calc R
N1 N 0.5875(4) 0.5254(2) 0.3024(2) 0.0578(8) Uani 1 d .
N2 N 0.6576(4) 0.6550(2) 0.3793(2) 0.0576(8) Uani 1 d .
N3 N 0.8199(5) 0.0243(2) 0.5790(2) 0.0708(9) Uani 1 d .
N4 N 0.9670(6) 0.3589(3) 0.7884(3) 0.1039(14) Uani 1 d .
O1 O 0.6443(3) -0.00038(17) 0.38187(16) 0.0551(6) Uani 1 d .
O2 O 0.9657(3) 0.63616(18) 0.76941(17) 0.0630(7) Uani 1 d .
S1 S 0.55229(12) 0.32470(7) 0.27898(6) 0.0525(3) Uani 1 d .
S2 S 0.78559(12) 0.72558(6) 0.51516(6) 0.0531(3) Uani 1 d .
S3 S 0.57692(16) 0.65781(7) 0.28202(7) 0.0739(3) Uani 1 d .

loop_
_atom_site_aniso_label
_atom_site_aniso_U_11
_atom_site_aniso_U_22
_atom_site_aniso_U_33
_atom_site_aniso_U_23
_atom_site_aniso_U_13
_atom_site_aniso_U_12
C1 0.062(2) 0.0506(18) 0.064(2) -0.0348(17) -0.0175(18) 0.0000(16)
C2 0.0462(19) 0.0434(17) 0.057(2) -0.0268(16) -0.0048(16) -0.0040(14)
C3 0.0446(18) 0.0394(15) 0.0469(18) -0.0217(14) -0.0019(15) -0.0024(13)
C4 0.060(2) 0.0405(17) 0.055(2) -0.0297(17) -0.0048(18) -0.0059(15)
C5 0.0374(17) 0.0420(16) 0.0458(17) -0.0230(14) -0.0014(14) -0.0027(13)
C6 0.0389(17) 0.0374(15) 0.0482(18) -0.0219(14) 0.0011(14) -0.0030(13)
C7 0.0430(18) 0.0421(16) 0.0443(18) -0.0200(14) 0.0003(14) -0.0016(13)
C8 0.0462(19) 0.0355(15) 0.0489(18) -0.0212(14) 0.0021(15) -0.0016(13)
C9 0.0403(17) 0.0330(14) 0.0520(19) -0.0226(14) 0.0030(14) -0.0054(12)
C10 0.064(2) 0.0416(17) 0.0498(19) -0.0210(15) -0.0120(16) -0.0026(15)
C11 0.069(2) 0.0306(15) 0.054(2) -0.0174(14) -0.0100(17) -0.0009(15)
C12 0.0380(17) 0.0340(15) 0.0532(19) -0.0217(14) 0.0032(14) -0.0040(12)
C13 0.0439(18) 0.0366(15) 0.0502(19) -0.0223(14) 0.0005(15) -0.0029(13)
C14 0.092(3) 0.045(2) 0.059(2) -0.0284(19) -0.015(2) -0.0075(19)
C15 0.0426(19) 0.0486(18) 0.057(2) -0.0324(17) 0.0016(16) -0.0071(14)
C16 0.058(2) 0.0428(17) 0.068(2) -0.0341(17) 0.0010(18) -0.0075(15)
C17 0.082(3) 0.0512(19) 0.076(3) -0.0407(19) -0.021(2) -0.0017(18)
C18 0.104(4) 0.066(2) 0.073(3) -0.041(2) -0.021(3) 0.012(2)
C19 0.090(3) 0.084(3) 0.076(3) -0.037(2) 0.000(3) -0.024(3)
C20 0.106(4) 0.077(3) 0.095(4) -0.036(3) -0.018(3) 0.010(3)
C21 0.108(4) 0.114(4) 0.107(4) -0.041(3) -0.020(3) -0.016(3)
C22 0.104(5) 0.210(7) 0.116(5) -0.073(5) 0.019(4) 0.009(4)
C23 0.075(3) 0.069(2) 0.085(3) -0.054(2) 0.002(2) -0.017(2)
C24 0.118(4) 0.103(3) 0.092(4) -0.065(3) -0.017(3) -0.011(3)
C25 0.187(8) 0.195(8) 0.089(5) -0.069(5) -0.010(5) -0.007(7)
C26 0.144(7) 0.279(12) 0.130(7) -0.029(7) -0.007(6) 0.042(8)
C27 0.210(12) 0.50(2) 0.123(8) -0.126(11) 0.023(9) 0.001(15)
C28 0.205(11) 0.357(16) 0.182(10) -0.124(10) -0.029(9) -0.036(12)
N1 0.081(2) 0.0436(14) 0.0523(17) -0.0223(13) -0.0119(15) 0.0017(14)
N2 0.081(2) 0.0391(14) 0.0545(17) -0.0208(13) -0.0094(15) 0.0026(14)
N3 0.108(3) 0.0439(16) 0.065(2) -0.0256(16) -0.029(2) 0.0023(17)
N4 0.185(4) 0.051(2) 0.075(2) -0.0214(19) -0.048(3) -0.001(2)
O1 0.0728(16) 0.0395(11) 0.0625(14) -0.0291(11) -0.0190(12) -0.0007(10)
O2 0.0832(18) 0.0545(14) 0.0644(16) -0.0356(12) -0.0089(13) -0.0110(12)
S1 0.0628(6) 0.0446(4) 0.0560(5) -0.0257(4) -0.0150(4) 0.0039(4)
S2 0.0682(6) 0.0343(4) 0.0616(6) -0.0236(4) -0.0072(4) -0.0023(4)
S3 0.1222(9) 0.0411(5) 0.0582(6) -0.0192(4) -0.0265(6) 0.0084(5)

loop_
_atom_type_symbol
_atom_type_description
_atom_type_scat_dispersion_real
_atom_type_scat_dispersion_imag
_atom_type_scat_source
C C 0.0033 0.0016 'International Tables Vol C Tables 4.2.6.8 and 6.1.1.4'
H H 0 0 'International Tables Vol C Tables 4.2.6.8 and 6.1.1.4'
N N 0.0061 0.0033 'International Tables Vol C Tables 4.2.6.8 and 6.1.1.4'
O O 0.0106 0.006 'International Tables Vol C Tables 4.2.6.8 and 6.1.1.4'
S S 0.1246 0.1234 'International Tables Vol C Tables 4.2.6.8 and 6.1.1.4'

loop_
_geom_angle_atom_site_label_1
_geom_angle_atom_site_label_2
_geom_angle_atom_site_label_3
_geom_angle
C2 C1 S1 112.3(2)
C2 C1 H1 123.8
S1 C1 H1 123.8
O1 C2 C1 129.3(3)
O1 C2 C3 118.8(3)
C1 C2 C3 111.8(3)
C5 C3 C2 113.6(3)
C5 C3 C4 126.8(3)
C2 C3 C4 119.6(3)
N3 C4 C3 177.7(3)
C3 C5 C6 129.0(3)
C3 C5 S1 109.4(2)
C6 C5 S1 121.5(2)
C11 C6 C7 114.4(3)
C11 C6 C5 124.0(3)
C7 C6 C5 121.6(3)
N1 C7 C6 125.4(3)
N1 C7 C8 112.9(3)
C6 C7 C8 121.6(3)
N2 C8 C9 125.2(3)
N2 C8 C7 112.9(3)
C9 C8 C7 121.9(3)
C10 C9 C8 114.4(3)
C10 C9 C12 123.0(3)
C8 C9 C12 122.6(3)
C9 C10 C11 123.5(3)
C9 C10 H10 118.3
C11 C10 H10 118.3
C6 C11 C10 124.1(3)
C6 C11 H11 117.9
C10 C11 H11 117.9
C13 C12 C9 129.9(3)
C13 C12 S2 108.8(2)
C9 C12 S2 121.2(2)
C12 C13 C14 126.6(3)
C12 C13 C15 113.7(3)
C14 C13 C15 119.7(3)
N4 C14 C13 177.3(4)
O2 C15 C16 129.1(3)
O2 C15 C13 118.6(3)
C16 C15 C13 112.3(3)
C15 C16 S2 111.9(2)
C15 C16 H16 124.1
S2 C16 H16 124.1
O1 C17 C18 114.9(3)
O1 C17 H17A 108.5
C18 C17 H17A 108.5
O1 C17 H17B 108.5
C18 C17 H17B 108.5
H17A C17 H17B 107.5
C19 C18 C17 115.4(4)
C19 C18 H18A 108.4
C17 C18 H18A 108.4
C19 C18 H18B 108.4
C17 C18 H18B 108.4
H18A C18 H18B 107.5
C18 C19 C20 112.3(4)
C18 C19 H19A 109.1
C20 C19 H19A 109.1
C18 C19 H19B 109.1
C20 C19 H19B 109.1
H19A C19 H19B 107.9
C21 C20 C19 114.3(4)
C21 C20 H20A 108.7
C19 C20 H20A 108.7
C21 C20 H20B 108.7
C19 C20 H20B 108.7
H20A C20 H20B 107.6
C20 C21 C22 113.8(5)
C20 C21 H21A 108.8
C22 C21 H21A 108.8
C20 C21 H21B 108.8
C22 C21 H21B 108.8
H21A C21 H21B 107.7
C21 C22 H22A 109.5
C21 C22 H22B 109.5
H22A C22 H22B 109.5
C21 C22 H22C 109.5
H22A C22 H22C 109.5
H22B C22 H22C 109.5
O2 C23 C24 108.3(3)
O2 C23 H23A 110
C24 C23 H23A 110
O2 C23 H23B 110
C24 C23 H23B 110
H23A C23 H23B 108.4
C23 C24 C25 116.4(5)
C23 C24 H24A 108.2
C25 C24 H24A 108.2
C23 C24 H24B 108.2
C25 C24 H24B 108.2
H24A C24 H24B 107.3
C26 C25 C24 119.3(8)
C26 C25 H25A 107.5
C24 C25 H25A 107.5
C26 C25 H25B 107.5
C24 C25 H25B 107.5
H25A C25 H25B 107
C25 C26 C27 118.7(10)
C25 C26 H26A 107.6
C27 C26 H26A 107.6
C25 C26 H26B 107.6
C27 C26 H26B 107.6
H26A C26 H26B 107.1
C28 C27 C26 125.0(13)
C28 C27 H27A 106.1
C26 C27 H27A 106.1
C28 C27 H27B 106.1
C26 C27 H27B 106.1
H27A C27 H27B 106.3
C27 C28 H28A 109.5
C27 C28 H28B 109.5
H28A C28 H28B 109.5
C27 C28 H28C 109.5
H28A C28 H28C 109.5
H28B C28 H28C 109.5
C7 N1 S3 106.9(2)
C8 N2 S3 106.5(2)
C2 O1 C17 116.8(3)
C15 O2 C23 115.8(3)
C1 S1 C5 92.77(15)
C16 S2 C12 93.30(15)
N1 S3 N2 100.79(14)

loop_
_geom_bond_atom_site_label_1
_geom_bond_atom_site_label_2
_geom_bond_distance
C1 C2 1.357(5)
C1 S1 1.711(3)
C1 H1 0.93
C2 O1 1.350(3)
C2 C3 1.426(4)
C3 C5 1.392(4)
C3 C4 1.430(5)
C4 N3 1.143(4)
C5 C6 1.476(4)
C5 S1 1.724(3)
C6 C11 1.367(4)
C6 C7 1.432(4)
C7 N1 1.342(4)
C7 C8 1.440(4)
C8 N2 1.346(4)
C8 C9 1.427(4)
C9 C10 1.379(4)
C9 C12 1.470(4)
C10 C11 1.418(4)
C10 H10 0.93
C11 H11 0.93
C12 C13 1.386(4)
C12 S2 1.733(3)
C13 C14 1.426(5)
C13 C15 1.428(4)
C14 N4 1.139(4)
C15 O2 1.349(4)
C15 C16 1.354(5)
C16 S2 1.704(3)
C16 H16 0.93
C17 O1 1.450(4)
C17 C18 1.484(5)
C17 H17A 0.97
C17 H17B 0.97
C18 C19 1.480(6)
C18 H18A 0.97
C18 H18B 0.97
C19 C20 1.542(6)
C19 H19A 0.97
C19 H19B 0.97
C20 C21 1.460(7)
C20 H20A 0.97
C20 H20B 0.97
C21 C22 1.540(7)
C21 H21A 0.97
C21 H21B 0.97
C22 H22A 0.96
C22 H22B 0.96
C22 H22C 0.96
C23 O2 1.447(4)
C23 C24 1.468(6)
C23 H23A 0.97
C23 H23B 0.97
C24 C25 1.488(9)
C24 H24A 0.97
C24 H24B 0.97
C25 C26 1.354(9)
C25 H25A 0.97
C25 H25B 0.97
C26 C27 1.441(13)
C26 H26A 0.97
C26 H26B 0.97
C27 C28 1.331(12)
C27 H27A 0.97
C27 H27B 0.97
C28 H28A 0.96
C28 H28B 0.96
C28 H28C 0.96
N1 S3 1.610(3)
N2 S3 1.617(3)

loop_
_cod_related_entry_id
_cod_related_entry_database
_cod_related_entry_code
1 ChemSpider 30659468
